data_7718682
loop_
_publ_author_name
'Santos, Paulo R. S.'
'Jesus, Ashely A. S. S.'
'Lima, William B.'
'Silva, Iran F.'
'Arruda, Joaldo G.'
'Faustino, Wagner M.'
'Felinto, Maria Claudia F. C.'
'Brito, Hermi F.'
'Costa, Israel F.'
'Diniz, Renata'
'Teotonio, Ercules E. S.'

_publ_section_title
;
 The role of an LMCT state on luminescence quenching in dimeric lanthanide
 dipivaloylmethanate compounds.
;
_journal_issue 24
_journal_name_full 'Dalton transactions (Cambridge, England : 2003)'
_journal_page_first 9517
_journal_page_last 9529
_journal_paper_doi 10.1039/d5dt00203f
_journal_volume 54
_journal_year 2025
_chemical_formula_moiety 'C46 H69 Gd O7 P'
_chemical_formula_sum 'C46 H69 Gd O7 P'
_chemical_formula_weight 922.23
_space_group_IT_number 2
_space_group_name_Hall '-P 1'
_space_group_name_H-M_alt 'P -1'
_symmetry_cell_setting triclinic
_symmetry_Int_Tables_number 2
_symmetry_space_group_name_Hall '-P 1'
_symmetry_space_group_name_H-M 'P -1'
_atom_sites_solution_hydrogens geom
_atom_sites_solution_primary dual
_audit_creation_date 2024-06-13T15:07:29-00:00
_audit_creation_method 'WinGX routine CIF_UPDATE'
_audit_update_record
;
2025-03-21 deposited with the CCDC.	2025-05-12 downloaded from the CCDC.
;
_cell_angle_alpha 84.7110(10)
_cell_angle_beta 86.0780(10)
_cell_angle_gamma 62.2230(10)
_cell_formula_units_Z 2
_cell_length_a 13.28680(10)
_cell_length_b 14.01750(10)
_cell_length_c 15.1758(2)
_cell_measurement_reflns_used 29783
_cell_measurement_temperature 300.15
_cell_measurement_theta_max 79.16
_cell_measurement_theta_min 2.897
_cell_volume 2489.07(5)
_computing_cell_refinement 'CrysAlisPro 1.171.42.49 (Rigaku OD, 2022)'
_computing_data_collection 'CrysAlisPro 1.171.42.49 (Rigaku OD, 2022)'
_computing_data_reduction 'CrysAlisPro 1.171.42.49 (Rigaku OD, 2022)'
_computing_molecular_graphics 'Olex2 1.5 (Dolomanov et al., 2009)'
_computing_publication_material 'Olex2 1.5 (Dolomanov et al., 2009)'
_computing_structure_refinement 'SHELXL 2019/3 (Sheldrick, 2015)'
_computing_structure_solution 'SHELXT 2018/2 (Sheldrick, 2018)'
_diffrn_ambient_environment air
_diffrn_ambient_temperature 300.15
_diffrn_detector 'Hybrid Pixel Array Detector'
_diffrn_detector_area_resol_mean 10
_diffrn_detector_type HyPix
_diffrn_measured_fraction_theta_full 1
_diffrn_measured_fraction_theta_max 0.981
_diffrn_measurement_device 'four-circle diffractometer'
_diffrn_measurement_device_type 'XtaLAB Synergy, Dualflex, HyPix'
_diffrn_measurement_method '\w scans'
_diffrn_orient_matrix_type 'CrysAlisPro convention (1999,Acta A55,543-557)'
_diffrn_orient_matrix_UB_11 -0.0269065
_diffrn_orient_matrix_UB_12 0.0134981
_diffrn_orient_matrix_UB_13 0.099803
_diffrn_orient_matrix_UB_21 -0.0646241
_diffrn_orient_matrix_UB_22 -0.0671155
_diffrn_orient_matrix_UB_23 0.0004508
_diffrn_orient_matrix_UB_31 0.1108492
_diffrn_orient_matrix_UB_32 -0.1039973
_diffrn_orient_matrix_UB_33 0.0210062
_diffrn_radiation_monochromator mirror
_diffrn_radiation_probe x-ray
_diffrn_radiation_type CuK\a
_diffrn_radiation_wavelength 1.54184
_diffrn_reflns_av_R_equivalents 0.0643
_diffrn_reflns_av_unetI/netI 0.0526
_diffrn_reflns_Laue_measured_fraction_full 1
_diffrn_reflns_Laue_measured_fraction_max 0.981
_diffrn_reflns_limit_h_max 16
_diffrn_reflns_limit_h_min -16
_diffrn_reflns_limit_k_max 17
_diffrn_reflns_limit_k_min -17
_diffrn_reflns_limit_l_max 19
_diffrn_reflns_limit_l_min -19
_diffrn_reflns_number 52100
_diffrn_reflns_point_group_measured_fraction_full 1
_diffrn_reflns_point_group_measured_fraction_max 0.981
_diffrn_reflns_theta_full 67.684
_diffrn_reflns_theta_max 79.569
_diffrn_reflns_theta_min 2.926
_diffrn_source 'micro-focus sealed X-ray tube'
_diffrn_source_type 'PhotonJet (Cu) X-ray Source'
_exptl_absorpt_coefficient_mu 9.256
_exptl_absorpt_correction_T_max 0.527
_exptl_absorpt_correction_T_min 0.026
_exptl_absorpt_correction_type gaussian
_exptl_absorpt_process_details
;
        CrysAlisPro 1.171.42.49 (Rigaku Oxford Diffraction, 2022)
        Numerical absorption correction based on gaussian integration over
        a multifaceted crystal model
        Empirical absorption correction using spherical harmonics,
        implemented in SCALE3 ABSPACK scaling algorithm.
;
_exptl_crystal_colour colorless
_exptl_crystal_density_diffrn 1.23
_exptl_crystal_description block
_exptl_crystal_F_000 960
_exptl_crystal_size_max 0.547
_exptl_crystal_size_mid 0.448
_exptl_crystal_size_min 0.228
_refine_diff_density_max 1.008
_refine_diff_density_min -0.841
_refine_diff_density_rms 0.081
_refine_ls_extinction_coef 0.00173(15)
_refine_ls_extinction_expression Fc^*^=kFc[1+0.001xFc^2^\l^3^/sin(2\q)]^-1/4^
_refine_ls_extinction_method 'SHELXL-2019/2 (Sheldrick 2019)'
_refine_ls_goodness_of_fit_ref 1.025
_refine_ls_hydrogen_treatment constr
_refine_ls_matrix_type full
_refine_ls_number_parameters 520
_refine_ls_number_reflns 10603
_refine_ls_number_restraints 0
_refine_ls_restrained_S_all 1.025
_refine_ls_R_factor_all 0.0452
_refine_ls_R_factor_gt 0.0425
_refine_ls_shift/su_max 0.001
_refine_ls_shift/su_mean 0
_refine_ls_structure_factor_coef Fsqd
_refine_ls_weighting_details 'w=1/[\s^2^(Fo^2^)+(0.0816P)^2^] where P=(Fo^2^+2Fc^2^)/3'
_refine_ls_weighting_scheme calc
_refine_ls_wR_factor_gt 0.105
_refine_ls_wR_factor_ref 0.1069
_reflns_Friedel_coverage 0
_reflns_number_gt 9812
_reflns_number_total 10603
_reflns_threshold_expression 'I > 2\s(I)'
_cod_data_source_file d5dt00203f2.cif
_cod_data_source_block gd-dpm
_cod_depositor_comments 'Adding full bibliography for 7718681--7718683.cif.'
_cod_database_code 7718682
_shelx_shelxl_version_number 2019/3
_olex2_refinement_description
;
1. Fixed Uiso
 At 1.2 times of:
  All C(H) groups, All C(H,H) groups
 At 1.5 times of:
  All C(H,H,H) groups
2. Uiso/Uaniso restraints and constraints
Uanis(C9) = Uanis(C9B) = Uanis(C10) = Uanis(C10B) = Uanis(C11) = Uanis(C11B)
Uanis(C16) = Uanis(C16B) = Uanis(C17) = Uanis(C17B) = Uanis(C18) = Uanis(C18B)
Uanis(C20) = Uanis(C20B) = Uanis(C21) = Uanis(C21B) = Uanis(C22) = Uanis(C22B)
Uanis(C27) = Uanis(C27B)
Uanis(C31) = Uanis(C31B) = Uanis(C32) = Uanis(C32B) = Uanis(C33) = Uanis(C33B)
3. Others
 Sof(C9B)=Sof(H9BA)=Sof(H9BB)=Sof(H9BC)=Sof(C10B)=Sof(H10D)=Sof(H10E)=
 Sof(H10F)=Sof(C11B)=Sof(H11D)=Sof(H11E)=Sof(H11F)=Sof(C16B)=Sof(H16D)=
 Sof(H16E)=Sof(H16F)=Sof(C17B)=Sof(H17D)=Sof(H17E)=Sof(H17F)=Sof(C18B)=
 Sof(H18D)=Sof(H18E)=Sof(H18F)=Sof(C20B)=Sof(H20D)=Sof(H20E)=Sof(H20F)=
 Sof(C21B)=Sof(H21D)=Sof(H21E)=Sof(H21F)=Sof(C22B)=Sof(H22D)=Sof(H22E)=
 Sof(H22F)=Sof(C27B)=Sof(H27D)=Sof(H27E)=Sof(H27F)=Sof(C31B)=Sof(H31D)=
 Sof(H31E)=Sof(H31F)=Sof(C32B)=Sof(H32D)=Sof(H32E)=Sof(H32F)=Sof(C33B)=
 Sof(H33D)=Sof(H33E)=Sof(H33F)=1-FVAR(1)
 Sof(C9)=Sof(H9A)=Sof(H9B)=Sof(H9C)=Sof(C10)=Sof(H10A)=Sof(H10B)=Sof(H10C)=
 Sof(C11)=Sof(H11A)=Sof(H11B)=Sof(H11C)=Sof(C16)=Sof(H16A)=Sof(H16B)=Sof(H16C)=
 Sof(C17)=Sof(H17A)=Sof(H17B)=Sof(H17C)=Sof(C18)=Sof(H18A)=Sof(H18B)=Sof(H18C)=
 Sof(C20)=Sof(H20A)=Sof(H20B)=Sof(H20C)=Sof(C21)=Sof(H21A)=Sof(H21B)=Sof(H21C)=
 Sof(C22)=Sof(H22A)=Sof(H22B)=Sof(H22C)=Sof(C27)=Sof(H27A)=Sof(H27B)=Sof(H27C)=
 Sof(C31)=Sof(H31A)=Sof(H31B)=Sof(H31C)=Sof(C32)=Sof(H32A)=Sof(H32B)=Sof(H32C)=
 Sof(C33)=Sof(H33A)=Sof(H33B)=Sof(H33C)=FVAR(1)
4.a Secondary CH2 refined with riding coordinates:
 C46(H46A,H46B)
4.b Aromatic/amide H refined with riding coordinates:
 C2(H2), C13(H13), C24(H24), C35(H35), C36(H36), C37(H37), C38(H38), C39(H39),
 C41(H41), C42(H42), C43(H43), C44(H44), C45(H45)
4.c Idealised Me refined as rotating group:
 C5(H5A,H5B,H5C), C6(H6A,H6B,H6C), C7(H7A,H7B,H7C), C9(H9A,H9B,H9C), C10(H10A,
 H10B,H10C), C11(H11A,H11B,H11C), C9B(H9BA,H9BB,H9BC), C10B(H10D,H10E,H10F),
 C11B(H11D,H11E,H11F), C16(H16A,H16B,H16C), C17(H17A,H17B,H17C), C18(H18A,H18B,
 H18C), C16B(H16D,H16E,H16F), C17B(H17D,H17E,H17F), C18B(H18D,H18E,H18F),
 C20(H20A,H20B,H20C), C21(H21A,H21B,H21C), C22(H22A,H22B,H22C), C20B(H20D,H20E,
 H20F), C21B(H21D,H21E,H21F), C22B(H22D,H22E,H22F), C27(H27A,H27B,H27C),
 C27B(H27D,H27E,H27F), C28(H28A,H28B,H28C), C29(H29A,H29B,H29C), C31(H31A,H31B,
 H31C), C32(H32A,H32B,H32C), C33(H33A,H33B,H33C), C31B(H31D,H31E,H31F),
 C32B(H32D,H32E,H32F), C33B(H33D,H33E,H33F)
;
_olex2_submission_special_instructions 'No special instructions were received'

loop_
_symmetry_equiv_pos_as_xyz
'x, y, z'
'-x, -y, -z'

loop_
_atom_site_label
_atom_site_type_symbol
_atom_site_fract_x
_atom_site_fract_y
_atom_site_fract_z
_atom_site_U_iso_or_equiv
_atom_site_adp_type
_atom_site_occupancy
_atom_site_site_symmetry_order
_atom_site_calc_flag
_atom_site_refinement_flags_posn
_atom_site_refinement_flags_adp
_atom_site_refinement_flags_occupancy
_atom_site_disorder_assembly
_atom_site_disorder_group
Gd Gd 0.64700(2) 0.32245(2) 0.25479(2) 0.04650(8) Uani 1 1 d . . . . .
P P 0.67638(5) 0.37366(5) 0.48981(5) 0.04548(14) Uani 1 1 d . . . . .
O1 O 0.5071(2) 0.2942(2) 0.34026(18) 0.0668(6) Uani 1 1 d . . . . .
O2 O 0.46906(19) 0.44667(18) 0.20230(19) 0.0621(5) Uani 1 1 d . . . . .
O3 O 0.6279(2) 0.21976(19) 0.15565(18) 0.0649(6) Uani 1 1 d . . . . .
O4 O 0.7601(2) 0.14308(19) 0.30507(19) 0.0721(7) Uani 1 1 d . . . . .
O5 O 0.8159(2) 0.2776(2) 0.1752(3) 0.0835(9) Uani 1 1 d . . . . .
O6 O 0.6748(2) 0.47574(19) 0.23209(18) 0.0621(5) Uani 1 1 d . . . . .
O7 O 0.6800(2) 0.3465(2) 0.39660(16) 0.0615(5) Uani 1 1 d . . . . .
C1 C 0.4178(3) 0.2957(3) 0.3140(2) 0.0584(7) Uani 1 1 d . . . . .
C2 C 0.3536(3) 0.3635(3) 0.2451(3) 0.0619(8) Uani 1 1 d . . . . .
H2 H 0.288450 0.359500 0.231798 0.074 Uiso 1 1 calc R U . . .
C3 C 0.3797(3) 0.4381(3) 0.1937(2) 0.0572(7) Uani 1 1 d . . . . .
C4 C 0.3835(3) 0.2151(3) 0.3670(3) 0.0721(10) Uani 1 1 d . . . . .
C5 C 0.4852(5) 0.1041(4) 0.3655(5) 0.1034(18) Uani 1 1 d . . . . .
H5A H 0.497452 0.079670 0.306847 0.155 Uiso 1 1 calc R U . . .
H5B H 0.471160 0.054523 0.406046 0.155 Uiso 1 1 calc R U . . .
H5C H 0.551428 0.107680 0.382841 0.155 Uiso 1 1 calc R U . . .
C6 C 0.3515(7) 0.2516(6) 0.4614(4) 0.117(2) Uani 1 1 d . . . . .
H6A H 0.413198 0.257543 0.485243 0.175 Uiso 1 1 calc R U . . .
H6B H 0.336435 0.199471 0.497558 0.175 Uiso 1 1 calc R U . . .
H6C H 0.284684 0.320517 0.460502 0.175 Uiso 1 1 calc R U . . .
C7 C 0.2823(4) 0.2111(5) 0.3275(5) 0.1041(18) Uani 1 1 d . . . . .
H7A H 0.217739 0.281580 0.326666 0.156 Uiso 1 1 calc R U . . .
H7B H 0.263995 0.160656 0.362967 0.156 Uiso 1 1 calc R U . . .
H7C H 0.301986 0.188565 0.268190 0.156 Uiso 1 1 calc R U . . .
C8 C 0.2974(3) 0.5162(3) 0.1229(3) 0.0712(9) Uani 1 1 d . . . . .
C9 C 0.2047(9) 0.4875(10) 0.1009(8) 0.1181(17) Uani 0.653(5) 1 d . . P A 1
H9A H 0.157882 0.538538 0.055751 0.177 Uiso 0.653(5) 1 calc R U P A 1
H9B H 0.158755 0.489703 0.153049 0.177 Uiso 0.653(5) 1 calc R U P A 1
H9C H 0.239320 0.416142 0.080003 0.177 Uiso 0.653(5) 1 calc R U P A 1
C10 C 0.2484(10) 0.6269(10) 0.1531(8) 0.1181(17) Uani 0.653(5) 1 d . . P A 1
H10A H 0.308400 0.640048 0.171232 0.177 Uiso 0.653(5) 1 calc R U P A 1
H10B H 0.196389 0.634016 0.202232 0.177 Uiso 0.653(5) 1 calc R U P A 1
H10C H 0.208636 0.678294 0.105560 0.177 Uiso 0.653(5) 1 calc R U P A 1
C11 C 0.3698(10) 0.5082(10) 0.0361(7) 0.1181(17) Uani 0.653(5) 1 d . . P A 1
H11A H 0.407416 0.434745 0.019914 0.177 Uiso 0.653(5) 1 calc R U P A 1
H11B H 0.425521 0.531426 0.045419 0.177 Uiso 0.653(5) 1 calc R U P A 1
H11C H 0.320930 0.553662 -0.010508 0.177 Uiso 0.653(5) 1 calc R U P A 1
C9B C 0.1704(17) 0.5620(19) 0.1601(14) 0.1181(17) Uani 0.347(5) 1 d . . P A 2
H9BA H 0.120854 0.619857 0.120305 0.177 Uiso 0.347(5) 1 calc R U P A 2
H9BB H 0.164777 0.588624 0.217256 0.177 Uiso 0.347(5) 1 calc R U P A 2
H9BC H 0.148429 0.505436 0.165301 0.177 Uiso 0.347(5) 1 calc R U P A 2
C10B C 0.3154(19) 0.6176(18) 0.1048(15) 0.1181(17) Uani 0.347(5) 1 d . . P A 2
H10D H 0.392896 0.596220 0.085615 0.177 Uiso 0.347(5) 1 calc R U P A 2
H10E H 0.299232 0.654854 0.158016 0.177 Uiso 0.347(5) 1 calc R U P A 2
H10F H 0.265322 0.664612 0.059420 0.177 Uiso 0.347(5) 1 calc R U P A 2
C11B C 0.3165(18) 0.4605(18) 0.0446(14) 0.1181(17) Uani 0.347(5) 1 d . . P A 2
H11D H 0.249537 0.454678 0.032784 0.177 Uiso 0.347(5) 1 calc R U P A 2
H11E H 0.379512 0.389458 0.052620 0.177 Uiso 0.347(5) 1 calc R U P A 2
H11F H 0.333227 0.499750 -0.004419 0.177 Uiso 0.347(5) 1 calc R U P A 2
C12 C 0.6745(3) 0.1201(3) 0.1417(3) 0.0650(8) Uani 1 1 d . . . . .
C13 C 0.7571(4) 0.0399(3) 0.1933(3) 0.0809(11) Uani 1 1 d . . . . .
H13 H 0.789415 -0.029796 0.174318 0.097 Uiso 1 1 calc R U . . .
C14 C 0.7965(4) 0.0533(3) 0.2710(3) 0.0737(10) Uani 1 1 d . . . . .
C15 C 0.6311(5) 0.0933(4) 0.0613(4) 0.0906(13) Uani 1 1 d . . . . .
C16 C 0.4993(12) 0.1364(10) 0.0787(9) 0.119(2) Uani 0.653(5) 1 d . . P A 1
H16A H 0.465127 0.134611 0.025537 0.178 Uiso 0.653(5) 1 calc R U P A 1
H16B H 0.465983 0.209326 0.095941 0.178 Uiso 0.653(5) 1 calc R U P A 1
H16C H 0.486562 0.091534 0.125067 0.178 Uiso 0.653(5) 1 calc R U P A 1
C17 C 0.6475(12) 0.1556(10) -0.0182(8) 0.119(2) Uani 0.653(5) 1 d . . P A 1
H17A H 0.726009 0.139806 -0.024267 0.178 Uiso 0.653(5) 1 calc R U P A 1
H17B H 0.601083 0.231547 -0.011709 0.178 Uiso 0.653(5) 1 calc R U P A 1
H17C H 0.625842 0.135788 -0.069917 0.178 Uiso 0.653(5) 1 calc R U P A 1
C18 C 0.6769(18) -0.0191(14) 0.0399(8) 0.119(2) Uani 0.653(5) 1 d . . P A 1
H18A H 0.637000 -0.052293 0.074709 0.178 Uiso 0.653(5) 1 calc R U P A 1
H18B H 0.756343 -0.057317 0.052858 0.178 Uiso 0.653(5) 1 calc R U P A 1
H18C H 0.667428 -0.021672 -0.021801 0.178 Uiso 0.653(5) 1 calc R U P A 1
C16B C 0.516(2) 0.167(2) 0.0380(16) 0.119(2) Uani 0.347(5) 1 d . . P A 2
H16D H 0.485999 0.131154 0.005484 0.178 Uiso 0.347(5) 1 calc R U P A 2
H16E H 0.515242 0.227660 0.001990 0.178 Uiso 0.347(5) 1 calc R U P A 2
H16F H 0.470500 0.192309 0.090809 0.178 Uiso 0.347(5) 1 calc R U P A 2
C17B C 0.725(2) 0.0979(19) -0.0182(15) 0.119(2) Uani 0.347(5) 1 d . . P A 2
H17D H 0.799387 0.038589 -0.007073 0.178 Uiso 0.347(5) 1 calc R U P A 2
H17E H 0.728722 0.164820 -0.017405 0.178 Uiso 0.347(5) 1 calc R U P A 2
H17F H 0.701383 0.093074 -0.075140 0.178 Uiso 0.347(5) 1 calc R U P A 2
C18B C 0.679(3) -0.035(3) 0.0687(17) 0.119(2) Uani 0.347(5) 1 d . . P A 2
H18D H 0.668512 -0.058095 0.014002 0.178 Uiso 0.347(5) 1 calc R U P A 2
H18E H 0.639687 -0.055372 0.115941 0.178 Uiso 0.347(5) 1 calc R U P A 2
H18F H 0.759203 -0.069519 0.080648 0.178 Uiso 0.347(5) 1 calc R U P A 2
C19 C 0.8852(6) -0.0465(4) 0.3237(5) 0.1066(19) Uani 1 1 d . . . . .
C20 C 0.8119(11) -0.0868(9) 0.3919(9) 0.125(2) Uani 0.653(5) 1 d . . P A 1
H20A H 0.862433 -0.151123 0.425553 0.187 Uiso 0.653(5) 1 calc R U P A 1
H20B H 0.762154 -0.102121 0.359405 0.187 Uiso 0.653(5) 1 calc R U P A 1
H20C H 0.767469 -0.031300 0.431330 0.187 Uiso 0.653(5) 1 calc R U P A 1
C21 C 0.9653(12) -0.1384(9) 0.2742(10) 0.125(2) Uani 0.653(5) 1 d . . P A 1
H21A H 1.012864 -0.196326 0.314828 0.187 Uiso 0.653(5) 1 calc R U P A 1
H21B H 1.011842 -0.116654 0.234886 0.187 Uiso 0.653(5) 1 calc R U P A 1
H21C H 0.923844 -0.162306 0.240466 0.187 Uiso 0.653(5) 1 calc R U P A 1
C22 C 0.9363(12) -0.0140(10) 0.3938(9) 0.125(2) Uani 0.653(5) 1 d . . P A 1
H22A H 0.877132 0.030085 0.433966 0.187 Uiso 0.653(5) 1 calc R U P A 1
H22B H 0.973418 0.026062 0.366317 0.187 Uiso 0.653(5) 1 calc R U P A 1
H22C H 0.990714 -0.077640 0.425873 0.187 Uiso 0.653(5) 1 calc R U P A 1
C20B C 0.818(2) -0.1149(17) 0.3511(18) 0.125(2) Uani 0.347(5) 1 d . . P A 2
H20D H 0.818082 -0.153152 0.301746 0.187 Uiso 0.347(5) 1 calc R U P A 2
H20E H 0.740742 -0.066856 0.368098 0.187 Uiso 0.347(5) 1 calc R U P A 2
H20F H 0.854298 -0.165647 0.400013 0.187 Uiso 0.347(5) 1 calc R U P A 2
C21B C 0.986(2) -0.1102(17) 0.2478(19) 0.125(2) Uani 0.347(5) 1 d . . P A 2
H21D H 1.044545 -0.175699 0.274674 0.187 Uiso 0.347(5) 1 calc R U P A 2
H21E H 1.018555 -0.064330 0.224134 0.187 Uiso 0.347(5) 1 calc R U P A 2
H21F H 0.953470 -0.127192 0.200918 0.187 Uiso 0.347(5) 1 calc R U P A 2
C22B C 0.969(2) -0.0160(19) 0.3621(19) 0.125(2) Uani 0.347(5) 1 d . . P A 2
H22D H 0.928239 0.044293 0.397932 0.187 Uiso 0.347(5) 1 calc R U P A 2
H22E H 1.009197 0.003349 0.314613 0.187 Uiso 0.347(5) 1 calc R U P A 2
H22F H 1.022516 -0.076432 0.397690 0.187 Uiso 0.347(5) 1 calc R U P A 2
C23 C 0.8849(3) 0.3154(4) 0.1587(3) 0.0723(9) Uani 1 1 d . . . . .
C24 C 0.8607(3) 0.4194(4) 0.1748(3) 0.0757(10) Uani 1 1 d . . . . .
H24 H 0.917246 0.440362 0.161415 0.091 Uiso 1 1 calc R U . . .
C25 C 0.7580(3) 0.4945(3) 0.2096(3) 0.0625(8) Uani 1 1 d . . . . .
C26 C 1.0011(3) 0.2351(5) 0.1199(4) 0.0945(15) Uani 1 1 d . . . . .
C27 C 1.0626(13) 0.1422(10) 0.1925(14) 0.130(5) Uani 0.653(5) 1 d . . P A 1
H27A H 1.140674 0.099722 0.174427 0.196 Uiso 0.653(5) 1 calc R U P A 1
H27B H 1.025654 0.097090 0.200149 0.196 Uiso 0.653(5) 1 calc R U P A 1
H27C H 1.059111 0.172717 0.247360 0.196 Uiso 0.653(5) 1 calc R U P A 1
C27B C 1.069(3) 0.191(2) 0.195(3) 0.130(5) Uani 0.347(5) 1 d . . P A 2
H27D H 1.147019 0.147593 0.176772 0.196 Uiso 0.347(5) 1 calc R U P A 2
H27E H 1.043260 0.145883 0.231327 0.196 Uiso 0.347(5) 1 calc R U P A 2
H27F H 1.063449 0.247747 0.228755 0.196 Uiso 0.347(5) 1 calc R U P A 2
C28 C 0.9794(6) 0.1792(10) 0.0475(7) 0.178(5) Uani 1 1 d . . . . .
H28A H 1.050753 0.125904 0.024395 0.267 Uiso 1 1 calc R U . . .
H28B H 0.938866 0.231661 0.000716 0.267 Uiso 1 1 calc R U . . .
H28C H 0.934938 0.144667 0.071630 0.267 Uiso 1 1 calc R U . . .
C29 C 1.0722(7) 0.2889(9) 0.0805(10) 0.206(6) Uani 1 1 d . . . . .
H29A H 1.085758 0.325059 0.125421 0.309 Uiso 1 1 calc R U . . .
H29B H 1.032003 0.340442 0.033091 0.309 Uiso 1 1 calc R U . . .
H29C H 1.143556 0.234947 0.058037 0.309 Uiso 1 1 calc R U . . .
C30 C 0.7375(4) 0.6101(4) 0.2228(3) 0.0799(11) Uani 1 1 d . . . . .
C31 C 0.8506(11) 0.6201(9) 0.2159(9) 0.117(2) Uani 0.653(5) 1 d . . P A 1
H31A H 0.885235 0.602410 0.158094 0.175 Uiso 0.653(5) 1 calc R U P A 1
H31B H 0.901954 0.571205 0.259859 0.175 Uiso 0.653(5) 1 calc R U P A 1
H31C H 0.833932 0.692798 0.225580 0.175 Uiso 0.653(5) 1 calc R U P A 1
C32 C 0.6569(12) 0.6856(10) 0.1568(9) 0.117(2) Uani 0.653(5) 1 d . . P A 1
H32A H 0.590370 0.675077 0.158839 0.175 Uiso 0.653(5) 1 calc R U P A 1
H32B H 0.692304 0.672523 0.098808 0.175 Uiso 0.653(5) 1 calc R U P A 1
H32C H 0.635510 0.758531 0.169616 0.175 Uiso 0.653(5) 1 calc R U P A 1
C33 C 0.6817(12) 0.6409(10) 0.3167(10) 0.117(2) Uani 0.653(5) 1 d . . P A 1
H33A H 0.686679 0.703338 0.332438 0.175 Uiso 0.653(5) 1 calc R U P A 1
H33B H 0.720918 0.581602 0.359177 0.175 Uiso 0.653(5) 1 calc R U P A 1
H33C H 0.603221 0.656777 0.316230 0.175 Uiso 0.653(5) 1 calc R U P A 1
C31B C 0.809(2) 0.6514(17) 0.1624(17) 0.117(2) Uani 0.347(5) 1 d . . P A 2
H31D H 0.776638 0.673084 0.104713 0.175 Uiso 0.347(5) 1 calc R U P A 2
H31E H 0.885485 0.594792 0.157616 0.175 Uiso 0.347(5) 1 calc R U P A 2
H31F H 0.808451 0.712118 0.187159 0.175 Uiso 0.347(5) 1 calc R U P A 2
C32B C 0.613(2) 0.6880(19) 0.1758(18) 0.117(2) Uani 0.347(5) 1 d . . P A 2
H32D H 0.593819 0.762541 0.180078 0.175 Uiso 0.347(5) 1 calc R U P A 2
H32E H 0.555607 0.673057 0.205504 0.175 Uiso 0.347(5) 1 calc R U P A 2
H32F H 0.619097 0.673287 0.114593 0.175 Uiso 0.347(5) 1 calc R U P A 2
C33B C 0.733(2) 0.623(2) 0.317(2) 0.117(2) Uani 0.347(5) 1 d . . P A 2
H33D H 0.703678 0.698586 0.326227 0.175 Uiso 0.347(5) 1 calc R U P A 2
H33E H 0.807563 0.583333 0.339975 0.175 Uiso 0.347(5) 1 calc R U P A 2
H33F H 0.683277 0.597134 0.346474 0.175 Uiso 0.347(5) 1 calc R U P A 2
C34 C 0.6697(3) 0.2718(3) 0.5668(2) 0.0559(7) Uani 1 1 d . . . . .
C35 C 0.6743(7) 0.1820(4) 0.5355(4) 0.112(2) Uani 1 1 d . . . . .
H35 H 0.679819 0.174118 0.474933 0.134 Uiso 1 1 calc R U . . .
C36 C 0.6708(10) 0.1022(6) 0.5949(5) 0.150(3) Uani 1 1 d . . . . .
H36 H 0.670763 0.042521 0.572747 0.180 Uiso 1 1 calc R U . . .
C37 C 0.6674(7) 0.1075(5) 0.6819(5) 0.116(2) Uani 1 1 d . . . . .
H37 H 0.669734 0.050713 0.720148 0.139 Uiso 1 1 calc R U . . .
C38 C 0.6603(9) 0.1977(7) 0.7136(4) 0.132(3) Uani 1 1 d . . . . .
H38 H 0.655042 0.204026 0.774459 0.159 Uiso 1 1 calc R U . . .
C39 C 0.6610(7) 0.2812(6) 0.6565(4) 0.1075(19) Uani 1 1 d . . . . .
H39 H 0.655507 0.343009 0.678997 0.129 Uiso 1 1 calc R U . . .
C40 C 0.8019(2) 0.3839(2) 0.5123(2) 0.0517(6) Uani 1 1 d . . . . .
C41 C 0.8944(3) 0.3383(4) 0.4545(3) 0.0758(10) Uani 1 1 d . . . . .
H41 H 0.889895 0.306788 0.404594 0.091 Uiso 1 1 calc R U . . .
C42 C 0.9949(3) 0.3405(5) 0.4730(5) 0.0998(18) Uani 1 1 d . . . . .
H42 H 1.058207 0.309066 0.435260 0.120 Uiso 1 1 calc R U . . .
C43 C 1.0020(3) 0.3874(4) 0.5445(5) 0.0916(16) Uani 1 1 d . . . . .
H43 H 1.069705 0.387857 0.555613 0.110 Uiso 1 1 calc R U . . .
C44 C 0.9110(4) 0.4335(4) 0.6000(4) 0.0869(13) Uani 1 1 d . . . . .
H44 H 0.916367 0.466001 0.648952 0.104 Uiso 1 1 calc R U . . .
C45 C 0.8097(3) 0.4329(3) 0.5846(3) 0.0683(9) Uani 1 1 d . . . . .
H45 H 0.747144 0.465344 0.622886 0.082 Uiso 1 1 calc R U . . .
C46 C 0.5552(2) 0.5006(2) 0.5115(2) 0.0541(7) Uani 1 1 d . . . . .
H46A H 0.552254 0.513735 0.573481 0.065 Uiso 1 1 calc R U . . .
H46B H 0.562438 0.558632 0.476375 0.065 Uiso 1 1 calc R U . . .

loop_
_atom_site_aniso_label
_atom_site_aniso_U_11
_atom_site_aniso_U_22
_atom_site_aniso_U_33
_atom_site_aniso_U_23
_atom_site_aniso_U_13
_atom_site_aniso_U_12
Gd 0.04741(10) 0.04309(10) 0.05211(11) -0.00623(6) -0.00514(6) -0.02254(7)
P 0.0424(3) 0.0437(3) 0.0501(4) -0.0041(2) -0.0060(2) -0.0190(2)
O1 0.0695(13) 0.0824(16) 0.0624(14) 0.0080(12) -0.0069(11) -0.0484(12)
O2 0.0547(11) 0.0558(11) 0.0804(16) 0.0042(10) -0.0111(10) -0.0300(9)
O3 0.0689(13) 0.0539(11) 0.0724(15) -0.0137(11) -0.0119(11) -0.0260(10)
O4 0.0839(16) 0.0474(11) 0.0715(16) -0.0021(10) -0.0229(13) -0.0168(11)
O5 0.0619(13) 0.0740(16) 0.118(3) -0.0315(16) 0.0256(15) -0.0334(12)
O6 0.0613(12) 0.0564(11) 0.0749(15) -0.0074(10) 0.0025(11) -0.0326(10)
O7 0.0741(13) 0.0640(12) 0.0541(12) -0.0099(10) -0.0050(10) -0.0369(11)
C1 0.0582(15) 0.0591(16) 0.0662(19) -0.0104(14) 0.0069(14) -0.0342(13)
C2 0.0532(15) 0.0661(18) 0.075(2) -0.0032(15) -0.0054(14) -0.0343(14)
C3 0.0507(14) 0.0567(16) 0.0643(18) -0.0057(13) -0.0050(13) -0.0241(12)
C4 0.0695(19) 0.0674(19) 0.087(3) 0.0001(18) 0.0118(18) -0.0412(16)
C5 0.094(3) 0.069(2) 0.150(5) 0.012(3) -0.002(3) -0.044(2)
C6 0.154(5) 0.123(4) 0.096(4) -0.007(3) 0.042(4) -0.089(4)
C7 0.086(3) 0.103(3) 0.148(5) 0.013(3) -0.003(3) -0.068(3)
C8 0.0659(19) 0.074(2) 0.070(2) 0.0050(17) -0.0178(17) -0.0285(16)
C9 0.114(4) 0.130(4) 0.101(4) 0.027(3) -0.042(3) -0.050(3)
C10 0.114(4) 0.130(4) 0.101(4) 0.027(3) -0.042(3) -0.050(3)
C11 0.114(4) 0.130(4) 0.101(4) 0.027(3) -0.042(3) -0.050(3)
C9B 0.114(4) 0.130(4) 0.101(4) 0.027(3) -0.042(3) -0.050(3)
C10B 0.114(4) 0.130(4) 0.101(4) 0.027(3) -0.042(3) -0.050(3)
C11B 0.114(4) 0.130(4) 0.101(4) 0.027(3) -0.042(3) -0.050(3)
C12 0.0729(19) 0.0595(17) 0.069(2) -0.0208(15) -0.0009(16) -0.0328(15)
C13 0.094(3) 0.0468(16) 0.093(3) -0.0186(17) -0.011(2) -0.0221(17)
C14 0.075(2) 0.0479(16) 0.085(3) -0.0026(16) -0.0109(19) -0.0168(15)
C15 0.109(3) 0.085(3) 0.088(3) -0.030(2) -0.010(3) -0.048(3)
C16 0.144(4) 0.117(5) 0.107(5) -0.035(4) -0.026(5) -0.063(3)
C17 0.144(4) 0.117(5) 0.107(5) -0.035(4) -0.026(5) -0.063(3)
C18 0.144(4) 0.117(5) 0.107(5) -0.035(4) -0.026(5) -0.063(3)
C16B 0.144(4) 0.117(5) 0.107(5) -0.035(4) -0.026(5) -0.063(3)
C17B 0.144(4) 0.117(5) 0.107(5) -0.035(4) -0.026(5) -0.063(3)
C18B 0.144(4) 0.117(5) 0.107(5) -0.035(4) -0.026(5) -0.063(3)
C19 0.113(4) 0.054(2) 0.116(4) 0.006(2) -0.031(3) -0.007(2)
C20 0.122(4) 0.082(3) 0.125(6) 0.021(3) -0.021(4) -0.011(3)
C21 0.122(4) 0.082(3) 0.125(6) 0.021(3) -0.021(4) -0.011(3)
C22 0.122(4) 0.082(3) 0.125(6) 0.021(3) -0.021(4) -0.011(3)
C20B 0.122(4) 0.082(3) 0.125(6) 0.021(3) -0.021(4) -0.011(3)
C21B 0.122(4) 0.082(3) 0.125(6) 0.021(3) -0.021(4) -0.011(3)
C22B 0.122(4) 0.082(3) 0.125(6) 0.021(3) -0.021(4) -0.011(3)
C23 0.0521(16) 0.086(2) 0.076(2) -0.0074(19) 0.0001(15) -0.0294(16)
C24 0.0631(19) 0.091(3) 0.086(3) -0.006(2) 0.0016(18) -0.0472(19)
C25 0.0746(19) 0.0708(19) 0.0597(18) -0.0004(15) -0.0081(15) -0.0482(17)
C26 0.0492(17) 0.105(3) 0.114(4) -0.012(3) 0.011(2) -0.0234(19)
C27 0.081(4) 0.098(9) 0.154(8) 0.012(11) -0.016(4) 0.005(8)
C27B 0.081(4) 0.098(9) 0.154(8) 0.012(11) -0.016(4) 0.005(8)
C28 0.086(4) 0.218(10) 0.194(9) -0.122(9) 0.026(5) -0.024(5)
C29 0.111(5) 0.165(8) 0.326(16) -0.051(9) 0.120(8) -0.061(5)
C30 0.108(3) 0.077(2) 0.079(3) -0.007(2) 0.000(2) -0.063(2)
C31 0.163(6) 0.100(3) 0.121(4) -0.009(3) -0.002(4) -0.089(4)
C32 0.163(6) 0.100(3) 0.121(4) -0.009(3) -0.002(4) -0.089(4)
C33 0.163(6) 0.100(3) 0.121(4) -0.009(3) -0.002(4) -0.089(4)
C31B 0.163(6) 0.100(3) 0.121(4) -0.009(3) -0.002(4) -0.089(4)
C32B 0.163(6) 0.100(3) 0.121(4) -0.009(3) -0.002(4) -0.089(4)
C33B 0.163(6) 0.100(3) 0.121(4) -0.009(3) -0.002(4) -0.089(4)
C34 0.0523(14) 0.0559(15) 0.0602(17) 0.0048(13) -0.0089(12) -0.0261(12)
C35 0.197(7) 0.077(3) 0.085(3) 0.008(2) -0.015(4) -0.084(4)
C36 0.273(11) 0.093(4) 0.113(5) 0.014(4) -0.002(6) -0.115(6)
C37 0.154(5) 0.102(4) 0.106(4) 0.044(3) -0.024(4) -0.077(4)
C38 0.213(8) 0.159(6) 0.075(3) 0.030(4) -0.020(4) -0.132(6)
C39 0.179(6) 0.125(4) 0.066(3) 0.007(3) -0.009(3) -0.111(5)
C40 0.0412(12) 0.0459(13) 0.0645(17) 0.0009(12) -0.0056(11) -0.0175(10)
C41 0.0520(16) 0.086(2) 0.081(3) -0.005(2) 0.0071(16) -0.0256(16)
C42 0.0450(17) 0.108(4) 0.130(5) 0.014(3) 0.009(2) -0.027(2)
C43 0.056(2) 0.088(3) 0.138(5) 0.028(3) -0.030(2) -0.0421(19)
C44 0.075(2) 0.085(3) 0.117(4) 0.003(2) -0.032(2) -0.050(2)
C45 0.0587(17) 0.076(2) 0.079(2) -0.0101(18) -0.0105(16) -0.0366(16)
C46 0.0420(13) 0.0477(14) 0.072(2) -0.0092(13) -0.0093(12) -0.0185(11)

loop_
_atom_type_symbol
_atom_type_description
_atom_type_scat_dispersion_real
_atom_type_scat_dispersion_imag
_atom_type_scat_source
C C 0.0181 0.0091 'International Tables Vol C Tables 4.2.6.8 and 6.1.1.4'
H H 0 0 'International Tables Vol C Tables 4.2.6.8 and 6.1.1.4'
Gd Gd -8.838 11.9157 'International Tables Vol C Tables 4.2.6.8 and 6.1.1.4'
O O 0.0492 0.0322 'International Tables Vol C Tables 4.2.6.8 and 6.1.1.4'
P P 0.2955 0.4335 'International Tables Vol C Tables 4.2.6.8 and 6.1.1.4'

loop_
_exptl_crystal_face_index_h
_exptl_crystal_face_index_k
_exptl_crystal_face_index_l
_exptl_crystal_face_perp_dist
0 0 1 0.2707
-1 -1 0 0.1127
-1 0 0 0.2287
0 1 0 0.2179
-1 -1 -2 0.1674
1 0 0 0.1298
1 1 0 0.1156
0 -1 0 0.1876

loop_
_geom_angle_atom_site_label_1
_geom_angle_atom_site_label_2
_geom_angle_atom_site_label_3
_geom_angle
_geom_angle_site_symmetry_1
_geom_angle_site_symmetry_3
_geom_angle_publ_flag
O2 Gd O1 71.64(9) . . ?
O2 Gd O4 144.95(9) . . ?
O2 Gd O6 80.51(8) . . ?
O3 Gd O1 85.37(10) . . ?
O3 Gd O2 81.40(9) . . ?
O3 Gd O4 74.07(9) . . ?
O3 Gd O5 81.70(11) . . ?
O3 Gd O6 130.46(10) . . ?
O3 Gd O7 150.54(9) . . ?
O4 Gd O1 81.64(11) . . ?
O4 Gd O6 134.53(10) . . ?
O5 Gd O1 157.57(11) . . ?
O5 Gd O2 123.87(12) . . ?
O5 Gd O4 77.24(12) . . ?
O5 Gd O6 71.32(9) . . ?
O6 Gd O1 130.37(9) . . ?
O7 Gd O1 77.31(9) . . ?
O7 Gd O2 114.51(9) . . ?
O7 Gd O4 79.91(9) . . ?
O7 Gd O5 105.98(11) . . ?
O7 Gd O6 78.20(9) . . ?
O7 P C34 111.37(15) . . ?
O7 P C40 110.53(15) . . ?
O7 P C46 111.48(15) . . ?
C34 P C40 107.53(14) . . ?
C34 P C46 108.06(16) . . ?
C40 P C46 107.70(13) . . ?
C1 O1 Gd 128.1(2) . . ?
C3 O2 Gd 131.3(2) . . ?
C12 O3 Gd 136.2(3) . . ?
C14 O4 Gd 134.0(3) . . ?
C23 O5 Gd 137.8(3) . . ?
C25 O6 Gd 136.0(2) . . ?
P O7 Gd 168.67(16) . . ?
O1 C1 C2 124.3(3) . . ?
O1 C1 C4 114.3(3) . . ?
C2 C1 C4 121.4(3) . . ?
C1 C2 H2 117.7 . . ?
C1 C2 C3 124.6(3) . . ?
C3 C2 H2 117.7 . . ?
O2 C3 C2 123.4(3) . . ?
O2 C3 C8 116.1(3) . . ?
C2 C3 C8 120.5(3) . . ?
C5 C4 C1 107.5(3) . . ?
C5 C4 C6 111.4(5) . . ?
C5 C4 C7 108.7(4) . . ?
C6 C4 C1 107.3(4) . . ?
C6 C4 C7 109.2(4) . . ?
C7 C4 C1 112.7(4) . . ?
C4 C5 H5A 109.5 . . ?
C4 C5 H5B 109.5 . . ?
C4 C5 H5C 109.5 . . ?
H5A C5 H5B 109.5 . . ?
H5A C5 H5C 109.5 . . ?
H5B C5 H5C 109.5 . . ?
C4 C6 H6A 109.5 . . ?
C4 C6 H6B 109.5 . . ?
C4 C6 H6C 109.5 . . ?
H6A C6 H6B 109.5 . . ?
H6A C6 H6C 109.5 . . ?
H6B C6 H6C 109.5 . . ?
C4 C7 H7A 109.5 . . ?
C4 C7 H7B 109.5 . . ?
C4 C7 H7C 109.5 . . ?
H7A C7 H7B 109.5 . . ?
H7A C7 H7C 109.5 . . ?
H7B C7 H7C 109.5 . . ?
C3 C8 C11 106.9(4) . . ?
C3 C8 C9B 109.8(7) . . ?
C3 C8 C10B 110.2(7) . . ?
C9 C8 C3 114.1(5) . . ?
C9 C8 C11 106.4(7) . . ?
C10 C8 C3 107.9(5) . . ?
C10 C8 C9 111.6(7) . . ?
C10 C8 C11 109.8(7) . . ?
C10B C8 C9B 104.0(13) . . ?
C11B C8 C3 108.6(8) . . ?
C11B C8 C9B 112.8(13) . . ?
C11B C8 C10B 111.3(13) . . ?
C8 C9 H9A 109.5 . . ?
C8 C9 H9B 109.5 . . ?
C8 C9 H9C 109.5 . . ?
H9A C9 H9B 109.5 . . ?
H9A C9 H9C 109.5 . . ?
H9B C9 H9C 109.5 . . ?
C8 C10 H10A 109.5 . . ?
C8 C10 H10B 109.5 . . ?
C8 C10 H10C 109.5 . . ?
H10A C10 H10B 109.5 . . ?
H10A C10 H10C 109.5 . . ?
H10B C10 H10C 109.5 . . ?
C8 C11 H11A 109.5 . . ?
C8 C11 H11B 109.5 . . ?
C8 C11 H11C 109.5 . . ?
H11A C11 H11B 109.5 . . ?
H11A C11 H11C 109.5 . . ?
H11B C11 H11C 109.5 . . ?
C8 C9B H9BA 109.5 . . ?
C8 C9B H9BB 109.5 . . ?
C8 C9B H9BC 109.5 . . ?
H9BA C9B H9BB 109.5 . . ?
H9BA C9B H9BC 109.5 . . ?
H9BB C9B H9BC 109.5 . . ?
C8 C10B H10D 109.5 . . ?
C8 C10B H10E 109.5 . . ?
C8 C10B H10F 109.5 . . ?
H10D C10B H10E 109.5 . . ?
H10D C10B H10F 109.5 . . ?
H10E C10B H10F 109.5 . . ?
C8 C11B H11D 109.5 . . ?
C8 C11B H11E 109.5 . . ?
C8 C11B H11F 109.5 . . ?
H11D C11B H11E 109.5 . . ?
H11D C11B H11F 109.5 . . ?
H11E C11B H11F 109.5 . . ?
O3 C12 C13 124.3(4) . . ?
O3 C12 C15 114.8(4) . . ?
C13 C12 C15 120.8(4) . . ?
C12 C13 H13 117.0 . . ?
C12 C13 C14 125.9(3) . . ?
C14 C13 H13 117.0 . . ?
O4 C14 C13 124.1(3) . . ?
O4 C14 C19 116.5(4) . . ?
C13 C14 C19 119.3(4) . . ?
C12 C15 C16 106.0(5) . . ?
C12 C15 C17B 100.3(7) . . ?
C12 C15 C18B 106.2(10) . . ?
C17 C15 C12 108.4(5) . . ?
C17 C15 C16 107.9(8) . . ?
C18 C15 C12 119.6(7) . . ?
C18 C15 C16 106.5(10) . . ?
C18 C15 C17 108.0(8) . . ?
C16B C15 C12 115.6(9) . . ?
C16B C15 C17B 111.1(14) . . ?
C16B C15 C18B 123.0(16) . . ?
C18B C15 C17B 96.8(16) . . ?
C15 C16 H16A 109.5 . . ?
C15 C16 H16B 109.5 . . ?
C15 C16 H16C 109.5 . . ?
H16A C16 H16B 109.5 . . ?
H16A C16 H16C 109.5 . . ?
H16B C16 H16C 109.5 . . ?
C15 C17 H17A 109.5 . . ?
C15 C17 H17B 109.5 . . ?
C15 C17 H17C 109.5 . . ?
H17A C17 H17B 109.5 . . ?
H17A C17 H17C 109.5 . . ?
H17B C17 H17C 109.5 . . ?
C15 C18 H18A 109.5 . . ?
C15 C18 H18B 109.5 . . ?
C15 C18 H18C 109.5 . . ?
H18A C18 H18B 109.5 . . ?
H18A C18 H18C 109.5 . . ?
H18B C18 H18C 109.5 . . ?
C15 C16B H16D 109.5 . . ?
C15 C16B H16E 109.5 . . ?
C15 C16B H16F 109.5 . . ?
H16D C16B H16E 109.5 . . ?
H16D C16B H16F 109.5 . . ?
H16E C16B H16F 109.5 . . ?
C15 C17B H17D 109.5 . . ?
C15 C17B H17E 109.5 . . ?
C15 C17B H17F 109.5 . . ?
H17D C17B H17E 109.5 . . ?
H17D C17B H17F 109.5 . . ?
H17E C17B H17F 109.5 . . ?
C15 C18B H18D 109.5 . . ?
C15 C18B H18E 109.5 . . ?
C15 C18B H18F 109.5 . . ?
H18D C18B H18E 109.5 . . ?
H18D C18B H18F 109.5 . . ?
H18E C18B H18F 109.5 . . ?
C14 C19 C20 105.2(6) . . ?
C14 C19 C20B 102.6(9) . . ?
C14 C19 C21B 103.7(8) . . ?
C21 C19 C14 117.8(7) . . ?
C21 C19 C20 108.2(8) . . ?
C21 C19 C22 115.7(9) . . ?
C22 C19 C14 111.2(6) . . ?
C22 C19 C20 95.6(8) . . ?
C20B C19 C21B 109.1(14) . . ?
C22B C19 C14 108.6(9) . . ?
C22B C19 C20B 140.0(15) . . ?
C22B C19 C21B 87.3(16) . . ?
C19 C20 H20A 109.5 . . ?
C19 C20 H20B 109.5 . . ?
C19 C20 H20C 109.5 . . ?
H20A C20 H20B 109.5 . . ?
H20A C20 H20C 109.5 . . ?
H20B C20 H20C 109.5 . . ?
C19 C21 H21A 109.5 . . ?
C19 C21 H21B 109.5 . . ?
C19 C21 H21C 109.5 . . ?
H21A C21 H21B 109.5 . . ?
H21A C21 H21C 109.5 . . ?
H21B C21 H21C 109.5 . . ?
C19 C22 H22A 109.5 . . ?
C19 C22 H22B 109.5 . . ?
C19 C22 H22C 109.5 . . ?
H22A C22 H22B 109.5 . . ?
H22A C22 H22C 109.5 . . ?
H22B C22 H22C 109.5 . . ?
C19 C20B H20D 109.5 . . ?
C19 C20B H20E 109.5 . . ?
C19 C20B H20F 109.5 . . ?
H20D C20B H20E 109.5 . . ?
H20D C20B H20F 109.5 . . ?
H20E C20B H20F 109.5 . . ?
C19 C21B H21D 109.5 . . ?
C19 C21B H21E 109.5 . . ?
C19 C21B H21F 109.5 . . ?
H21D C21B H21E 109.5 . . ?
H21D C21B H21F 109.5 . . ?
H21E C21B H21F 109.5 . . ?
C19 C22B H22D 109.5 . . ?
C19 C22B H22E 109.5 . . ?
C19 C22B H22F 109.5 . . ?
H22D C22B H22E 109.5 . . ?
H22D C22B H22F 109.5 . . ?
H22E C22B H22F 109.5 . . ?
O5 C23 C24 123.6(4) . . ?
O5 C23 C26 114.4(4) . . ?
C24 C23 C26 122.0(4) . . ?
C23 C24 H24 117.9 . . ?
C23 C24 C25 124.3(3) . . ?
C25 C24 H24 117.9 . . ?
O6 C25 C24 124.2(3) . . ?
O6 C25 C30 115.2(4) . . ?
C24 C25 C30 120.6(3) . . ?
C23 C26 C27 108.2(7) . . ?
C27B C26 C23 103.3(15) . . ?
C27B C26 C28 130.0(14) . . ?
C27B C26 C29 92.9(17) . . ?
C28 C26 C23 107.9(4) . . ?
C28 C26 C27 104.1(10) . . ?
C28 C26 C29 108.7(8) . . ?
C29 C26 C23 113.3(5) . . ?
C29 C26 C27 114.0(9) . . ?
C26 C27 H27A 109.5 . . ?
C26 C27 H27B 109.5 . . ?
C26 C27 H27C 109.5 . . ?
H27A C27 H27B 109.5 . . ?
H27A C27 H27C 109.5 . . ?
H27B C27 H27C 109.5 . . ?
C26 C27B H27D 109.5 . . ?
C26 C27B H27E 109.5 . . ?
C26 C27B H27F 109.5 . . ?
H27D C27B H27E 109.5 . . ?
H27D C27B H27F 109.5 . . ?
H27E C27B H27F 109.5 . . ?
C26 C28 H28A 109.5 . . ?
C26 C28 H28B 109.5 . . ?
C26 C28 H28C 109.5 . . ?
H28A C28 H28B 109.5 . . ?
H28A C28 H28C 109.5 . . ?
H28B C28 H28C 109.5 . . ?
C26 C29 H29A 109.5 . . ?
C26 C29 H29B 109.5 . . ?
C26 C29 H29C 109.5 . . ?
H29A C29 H29B 109.5 . . ?
H29A C29 H29C 109.5 . . ?
H29B C29 H29C 109.5 . . ?
C25 C30 C31 112.4(5) . . ?
C25 C30 C33 108.3(5) . . ?
C25 C30 C32B 103.5(8) . . ?
C32 C30 C25 109.0(5) . . ?
C32 C30 C31 110.3(7) . . ?
C32 C30 C33 108.1(8) . . ?
C33 C30 C31 108.6(7) . . ?
C31B C30 C25 116.0(8) . . ?
C31B C30 C32B 97.0(13) . . ?
C33B C30 C25 108.9(10) . . ?
C33B C30 C31B 117.8(12) . . ?
C33B C30 C32B 112.2(14) . . ?
C30 C31 H31A 109.5 . . ?
C30 C31 H31B 109.5 . . ?
C30 C31 H31C 109.5 . . ?
H31A C31 H31B 109.5 . . ?
H31A C31 H31C 109.5 . . ?
H31B C31 H31C 109.5 . . ?
C30 C32 H32A 109.5 . . ?
C30 C32 H32B 109.5 . . ?
C30 C32 H32C 109.5 . . ?
H32A C32 H32B 109.5 . . ?
H32A C32 H32C 109.5 . . ?
H32B C32 H32C 109.5 . . ?
C30 C33 H33A 109.5 . . ?
C30 C33 H33B 109.5 . . ?
C30 C33 H33C 109.5 . . ?
H33A C33 H33B 109.5 . . ?
H33A C33 H33C 109.5 . . ?
H33B C33 H33C 109.5 . . ?
C30 C31B H31D 109.5 . . ?
C30 C31B H31E 109.5 . . ?
C30 C31B H31F 109.5 . . ?
H31D C31B H31E 109.5 . . ?
H31D C31B H31F 109.5 . . ?
H31E C31B H31F 109.5 . . ?
C30 C32B H32D 109.5 . . ?
C30 C32B H32E 109.5 . . ?
C30 C32B H32F 109.5 . . ?
H32D C32B H32E 109.5 . . ?
H32D C32B H32F 109.5 . . ?
H32E C32B H32F 109.5 . . ?
C30 C33B H33D 109.5 . . ?
C30 C33B H33E 109.5 . . ?
C30 C33B H33F 109.5 . . ?
H33D C33B H33E 109.5 . . ?
H33D C33B H33F 109.5 . . ?
H33E C33B H33F 109.5 . . ?
C35 C34 P 119.1(3) . . ?
C35 C34 C39 119.0(4) . . ?
C39 C34 P 121.9(3) . . ?
C34 C35 H35 120.3 . . ?
C34 C35 C36 119.3(6) . . ?
C36 C35 H35 120.3 . . ?
C35 C36 H36 118.6 . . ?
C37 C36 C35 122.8(6) . . ?
C37 C36 H36 118.6 . . ?
C36 C37 H37 120.9 . . ?
C36 C37 C38 118.3(5) . . ?
C38 C37 H37 120.9 . . ?
C37 C38 H38 119.5 . . ?
C37 C38 C39 121.0(6) . . ?
C39 C38 H38 119.5 . . ?
C34 C39 C38 119.6(6) . . ?
C34 C39 H39 120.2 . . ?
C38 C39 H39 120.2 . . ?
C41 C40 P 117.3(3) . . ?
C45 C40 P 123.0(2) . . ?
C45 C40 C41 119.7(3) . . ?
C40 C41 H41 120.8 . . ?
C40 C41 C42 118.4(5) . . ?
C42 C41 H41 120.8 . . ?
C41 C42 H42 119.3 . . ?
C43 C42 C41 121.3(4) . . ?
C43 C42 H42 119.3 . . ?
C42 C43 H43 119.9 . . ?
C44 C43 C42 120.2(4) . . ?
C44 C43 H43 119.9 . . ?
C43 C44 H44 119.7 . . ?
C43 C44 C45 120.6(5) . . ?
C45 C44 H44 119.7 . . ?
C40 C45 C44 119.8(4) . . ?
C40 C45 H45 120.1 . . ?
C44 C45 H45 120.1 . . ?
P C46 H46A 109.6 . . ?
P C46 H46B 109.6 . . ?
C46 C46 P 110.3(3) 2_666 . ?
C46 C46 H46A 109.6 2_666 . ?
C46 C46 H46B 109.6 2_666 . ?
H46A C46 H46B 108.1 . . ?

loop_
_geom_bond_atom_site_label_1
_geom_bond_atom_site_label_2
_geom_bond_distance
_geom_bond_site_symmetry_2
_geom_bond_publ_flag
Gd O1 2.356(2) . ?
Gd O2 2.328(2) . ?
Gd O3 2.278(2) . ?
Gd O4 2.333(2) . ?
Gd O5 2.311(3) . ?
Gd O6 2.336(2) . ?
Gd O7 2.311(2) . ?
P O7 1.490(2) . ?
P C34 1.792(3) . ?
P C40 1.797(3) . ?
P C46 1.798(3) . ?
O1 C1 1.269(4) . ?
O2 C3 1.264(4) . ?
O3 C12 1.269(4) . ?
O4 C14 1.266(5) . ?
O5 C23 1.258(5) . ?
O6 C25 1.268(4) . ?
C1 C2 1.380(5) . ?
C1 C4 1.547(5) . ?
C2 H2 0.9300 . ?
C2 C3 1.404(5) . ?
C3 C8 1.542(5) . ?
C4 C5 1.514(7) . ?
C4 C6 1.531(8) . ?
C4 C7 1.534(7) . ?
C5 H5A 0.9600 . ?
C5 H5B 0.9600 . ?
C5 H5C 0.9600 . ?
C6 H6A 0.9600 . ?
C6 H6B 0.9600 . ?
C6 H6C 0.9600 . ?
C7 H7A 0.9600 . ?
C7 H7B 0.9600 . ?
C7 H7C 0.9600 . ?
C8 C9 1.528(12) . ?
C8 C10 1.480(13) . ?
C8 C11 1.557(13) . ?
C8 C9B 1.58(2) . ?
C8 C10B 1.55(2) . ?
C8 C11B 1.43(2) . ?
C9 H9A 0.9600 . ?
C9 H9B 0.9600 . ?
C9 H9C 0.9600 . ?
C10 H10A 0.9600 . ?
C10 H10B 0.9600 . ?
C10 H10C 0.9600 . ?
C11 H11A 0.9600 . ?
C11 H11B 0.9600 . ?
C11 H11C 0.9600 . ?
C9B H9BA 0.9600 . ?
C9B H9BB 0.9600 . ?
C9B H9BC 0.9600 . ?
C10B H10D 0.9600 . ?
C10B H10E 0.9600 . ?
C10B H10F 0.9600 . ?
C11B H11D 0.9600 . ?
C11B H11E 0.9600 . ?
C11B H11F 0.9600 . ?
C12 C13 1.373(6) . ?
C12 C15 1.530(6) . ?
C13 H13 0.9300 . ?
C13 C14 1.386(7) . ?
C14 C19 1.539(6) . ?
C15 C16 1.575(15) . ?
C15 C17 1.488(14) . ?
C15 C18 1.460(17) . ?
C15 C16B 1.44(3) . ?
C15 C17B 1.70(3) . ?
C15 C18B 1.60(3) . ?
C16 H16A 0.9600 . ?
C16 H16B 0.9600 . ?
C16 H16C 0.9600 . ?
C17 H17A 0.9600 . ?
C17 H17B 0.9600 . ?
C17 H17C 0.9600 . ?
C18 H18A 0.9600 . ?
C18 H18B 0.9600 . ?
C18 H18C 0.9600 . ?
C16B H16D 0.9600 . ?
C16B H16E 0.9600 . ?
C16B H16F 0.9600 . ?
C17B H17D 0.9600 . ?
C17B H17E 0.9600 . ?
C17B H17F 0.9600 . ?
C18B H18D 0.9600 . ?
C18B H18E 0.9600 . ?
C18B H18F 0.9600 . ?
C19 C20 1.615(16) . ?
C19 C21 1.466(14) . ?
C19 C22 1.508(18) . ?
C19 C20B 1.60(3) . ?
C19 C21B 1.67(3) . ?
C19 C22B 1.53(3) . ?
C20 H20A 0.9600 . ?
C20 H20B 0.9600 . ?
C20 H20C 0.9600 . ?
C21 H21A 0.9600 . ?
C21 H21B 0.9600 . ?
C21 H21C 0.9600 . ?
C22 H22A 0.9600 . ?
C22 H22B 0.9600 . ?
C22 H22C 0.9600 . ?
C20B H20D 0.9600 . ?
C20B H20E 0.9600 . ?
C20B H20F 0.9600 . ?
C21B H21D 0.9600 . ?
C21B H21E 0.9600 . ?
C21B H21F 0.9600 . ?
C22B H22D 0.9600 . ?
C22B H22E 0.9600 . ?
C22B H22F 0.9600 . ?
C23 C24 1.381(7) . ?
C23 C26 1.542(5) . ?
C24 H24 0.9300 . ?
C24 C25 1.384(6) . ?
C25 C30 1.543(5) . ?
C26 C27 1.563(16) . ?
C26 C27B 1.41(4) . ?
C26 C28 1.523(11) . ?
C26 C29 1.523(10) . ?
C27 H27A 0.9600 . ?
C27 H27B 0.9600 . ?
C27 H27C 0.9600 . ?
C27B H27D 0.9600 . ?
C27B H27E 0.9600 . ?
C27B H27F 0.9600 . ?
C28 H28A 0.9600 . ?
C28 H28B 0.9600 . ?
C28 H28C 0.9600 . ?
C29 H29A 0.9600 . ?
C29 H29B 0.9600 . ?
C29 H29C 0.9600 . ?
C30 C31 1.570(12) . ?
C30 C32 1.472(15) . ?
C30 C33 1.561(16) . ?
C30 C31B 1.54(2) . ?
C30 C32B 1.66(3) . ?
C30 C33B 1.45(3) . ?
C31 H31A 0.9600 . ?
C31 H31B 0.9600 . ?
C31 H31C 0.9600 . ?
C32 H32A 0.9600 . ?
C32 H32B 0.9600 . ?
C32 H32C 0.9600 . ?
C33 H33A 0.9600 . ?
C33 H33B 0.9600 . ?
C33 H33C 0.9600 . ?
C31B H31D 0.9600 . ?
C31B H31E 0.9600 . ?
C31B H31F 0.9600 . ?
C32B H32D 0.9600 . ?
C32B H32E 0.9600 . ?
C32B H32F 0.9600 . ?
C33B H33D 0.9600 . ?
C33B H33E 0.9600 . ?
C33B H33F 0.9600 . ?
C34 C35 1.359(6) . ?
C34 C39 1.371(6) . ?
C35 H35 0.9300 . ?
C35 C36 1.386(7) . ?
C36 H36 0.9300 . ?
C36 C37 1.326(10) . ?
C37 H37 0.9300 . ?
C37 C38 1.356(11) . ?
C38 H38 0.9300 . ?
C38 C39 1.395(8) . ?
C39 H39 0.9300 . ?
C40 C41 1.383(5) . ?
C40 C45 1.381(5) . ?
C41 H41 0.9300 . ?
C41 C42 1.399(7) . ?
C42 H42 0.9300 . ?
C42 C43 1.349(9) . ?
C43 H43 0.9300 . ?
C43 C44 1.349(8) . ?
C44 H44 0.9300 . ?
C44 C45 1.386(5) . ?
C45 H45 0.9300 . ?
C46 C46 1.538(5) 2_666 ?
C46 H46A 0.9700 . ?
C46 H46B 0.9700 . ?

loop_
_geom_torsion_atom_site_label_1
_geom_torsion_atom_site_label_2
_geom_torsion_atom_site_label_3
_geom_torsion_atom_site_label_4
_geom_torsion
_geom_torsion_site_symmetry_1
_geom_torsion_site_symmetry_2
_geom_torsion_site_symmetry_3
_geom_torsion_site_symmetry_4
_geom_torsion_publ_flag
Gd O1 C1 C2 -35.0(5) . . . . ?
Gd O1 C1 C4 146.0(3) . . . . ?
Gd O2 C3 C2 25.8(5) . . . . ?
Gd O2 C3 C8 -154.9(3) . . . . ?
Gd O3 C12 C13 2.5(7) . . . . ?
Gd O3 C12 C15 -178.0(3) . . . . ?
Gd O4 C14 C13 -12.6(7) . . . . ?
Gd O4 C14 C19 171.0(4) . . . . ?
Gd O5 C23 C24 -14.0(8) . . . . ?
Gd O5 C23 C26 165.0(4) . . . . ?
Gd O6 C25 C24 12.8(6) . . . . ?
Gd O6 C25 C30 -167.7(3) . . . . ?
P C34 C35 C36 179.1(7) . . . . ?
P C34 C39 C38 -177.6(6) . . . . ?
P C40 C41 C42 -176.9(4) . . . . ?
P C40 C45 C44 177.1(3) . . . . ?
O1 C1 C2 C3 1.5(6) . . . . ?
O1 C1 C4 C5 -54.4(5) . . . . ?
O1 C1 C4 C6 65.5(5) . . . . ?
O1 C1 C4 C7 -174.2(4) . . . . ?
O2 C3 C8 C9 167.5(6) . . . . ?
O2 C3 C8 C10 -67.8(7) . . . . ?
O2 C3 C8 C11 50.1(7) . . . . ?
O2 C3 C8 C9B -137.6(10) . . . . ?
O2 C3 C8 C10B -23.6(11) . . . . ?
O2 C3 C8 C11B 98.6(11) . . . . ?
O3 C12 C13 C14 4.8(8) . . . . ?
O3 C12 C15 C16 -58.5(7) . . . . ?
O3 C12 C15 C17 57.0(7) . . . . ?
O3 C12 C15 C18 -178.7(10) . . . . ?
O3 C12 C15 C16B -27.6(14) . . . . ?
O3 C12 C15 C17B 92.0(9) . . . . ?
O3 C12 C15 C18B -167.7(15) . . . . ?
O4 C14 C19 C20 86.3(7) . . . . ?
O4 C14 C19 C21 -153.0(9) . . . . ?
O4 C14 C19 C22 -16.0(9) . . . . ?
O4 C14 C19 C20B 113.7(11) . . . . ?
O4 C14 C19 C21B -132.8(12) . . . . ?
O4 C14 C19 C22B -41.0(13) . . . . ?
O5 C23 C24 C25 -1.0(8) . . . . ?
O5 C23 C26 C27 -66.1(9) . . . . ?
O5 C23 C26 C27B -94.5(15) . . . . ?
O5 C23 C26 C28 45.9(8) . . . . ?
O5 C23 C26 C29 166.4(8) . . . . ?
O6 C25 C30 C31 166.2(6) . . . . ?
O6 C25 C30 C32 -71.2(7) . . . . ?
O6 C25 C30 C33 46.1(7) . . . . ?
O6 C25 C30 C31B -154.2(12) . . . . ?
O6 C25 C30 C32B -49.4(10) . . . . ?
O6 C25 C30 C33B 70.1(12) . . . . ?
O7 P C34 C35 3.2(5) . . . . ?
O7 P C34 C39 -177.3(4) . . . . ?
O7 P C40 C41 -17.5(3) . . . . ?
O7 P C40 C45 163.8(3) . . . . ?
O7 P C46 C46 55.5(4) . . . 2_666 ?
C1 C2 C3 O2 4.0(6) . . . . ?
C1 C2 C3 C8 -175.3(4) . . . . ?
C2 C1 C4 C5 126.5(5) . . . . ?
C2 C1 C4 C6 -113.6(5) . . . . ?
C2 C1 C4 C7 6.7(6) . . . . ?
C2 C3 C8 C9 -13.1(7) . . . . ?
C2 C3 C8 C10 111.5(7) . . . . ?
C2 C3 C8 C11 -130.5(6) . . . . ?
C2 C3 C8 C9B 41.8(11) . . . . ?
C2 C3 C8 C10B 155.8(11) . . . . ?
C2 C3 C8 C11B -82.0(11) . . . . ?
C4 C1 C2 C3 -179.6(3) . . . . ?
C12 C13 C14 O4 0.4(8) . . . . ?
C12 C13 C14 C19 176.7(5) . . . . ?
C13 C12 C15 C16 121.0(7) . . . . ?
C13 C12 C15 C17 -123.4(7) . . . . ?
C13 C12 C15 C18 0.8(11) . . . . ?
C13 C12 C15 C16B 152.0(13) . . . . ?
C13 C12 C15 C17B -88.5(10) . . . . ?
C13 C12 C15 C18B 11.8(16) . . . . ?
C13 C14 C19 C20 -90.2(7) . . . . ?
C13 C14 C19 C21 30.4(11) . . . . ?
C13 C14 C19 C22 167.4(7) . . . . ?
C13 C14 C19 C20B -62.8(11) . . . . ?
C13 C14 C19 C21B 50.7(13) . . . . ?
C13 C14 C19 C22B 142.5(12) . . . . ?
C15 C12 C13 C14 -174.7(5) . . . . ?
C23 C24 C25 O6 1.2(7) . . . . ?
C23 C24 C25 C30 -178.2(4) . . . . ?
C24 C23 C26 C27 112.9(9) . . . . ?
C24 C23 C26 C27B 84.5(16) . . . . ?
C24 C23 C26 C28 -135.1(7) . . . . ?
C24 C23 C26 C29 -14.6(10) . . . . ?
C24 C25 C30 C31 -14.3(8) . . . . ?
C24 C25 C30 C32 108.3(7) . . . . ?
C24 C25 C30 C33 -134.4(7) . . . . ?
C24 C25 C30 C31B 25.3(13) . . . . ?
C24 C25 C30 C32B 130.1(10) . . . . ?
C24 C25 C30 C33B -110.4(12) . . . . ?
C26 C23 C24 C25 -179.9(5) . . . . ?
C34 P O7 Gd 88.7(8) . . . . ?
C34 P C40 C41 104.3(3) . . . . ?
C34 P C40 C45 -74.4(3) . . . . ?
C34 P C46 C46 -67.2(4) . . . 2_666 ?
C34 C35 C36 C37 -2.7(16) . . . . ?
C35 C34 C39 C38 1.8(10) . . . . ?
C35 C36 C37 C38 4.0(16) . . . . ?
C36 C37 C38 C39 -2.4(14) . . . . ?
C37 C38 C39 C34 -0.5(13) . . . . ?
C39 C34 C35 C36 -0.4(11) . . . . ?
C40 P O7 Gd -151.9(8) . . . . ?
C40 P C34 C35 -118.0(5) . . . . ?
C40 P C34 C39 61.4(5) . . . . ?
C40 P C46 C46 176.9(3) . . . 2_666 ?
C40 C41 C42 C43 -1.0(8) . . . . ?
C41 C40 C45 C44 -1.6(6) . . . . ?
C41 C42 C43 C44 -0.1(8) . . . . ?
C42 C43 C44 C45 0.4(8) . . . . ?
C43 C44 C45 C40 0.5(7) . . . . ?
C45 C40 C41 C42 1.9(6) . . . . ?
C46 P O7 Gd -32.1(8) . . . . ?
C46 P C34 C35 126.0(5) . . . . ?
C46 P C34 C39 -54.5(5) . . . . ?
C46 P C40 C41 -139.5(3) . . . . ?
C46 P C40 C45 41.8(3) . . . . ?
